data_1565913
loop_
_publ_author_name
'Li, Long-Hai'
'Wei, Hao-Zhao'
'Wei, Yin'
'Shi, Min'

_publ_section_title
;
 The Morita--Baylis--Hillman reaction for non-electron-deficient olefins
 enabled by photoredox catalysis
;
_journal_issue 5
_journal_name_full 'Chemical Science'
_journal_page_first 1478
_journal_page_last 1483
_journal_paper_doi 10.1039/D1SC06784B
_journal_volume 13
_journal_year 2022
_chemical_formula_sum 'C20 H21 N O2'
_chemical_formula_weight 307.38
_space_group_crystal_system triclinic
_space_group_IT_number 2
_space_group_name_Hall '-P 1'
_space_group_name_H-M_alt 'P -1'
_atom_sites_solution_hydrogens geom
_audit_creation_method SHELXL-2013
_audit_update_record
;
2021-01-27 deposited with the CCDC.	2021-12-20 downloaded from the CCDC.
;
_cell_angle_alpha 74.1640(10)
_cell_angle_beta 85.9680(10)
_cell_angle_gamma 83.0160(10)
_cell_formula_units_Z 4
_cell_length_a 6.9435(2)
_cell_length_b 11.9044(4)
_cell_length_c 21.0418(7)
_cell_measurement_reflns_used 9916
_cell_measurement_temperature 213(2)
_cell_measurement_theta_max 54.940
_cell_measurement_theta_min 6.042
_cell_volume 1659.59(9)
_computing_cell_refinement 'Bruker SAINT'
_computing_data_collection 'Bruker APEX2'
_computing_data_reduction 'Bruker SAINT'
_computing_molecular_graphics 'Bruker SHELXTL'
_computing_publication_material 'Bruker SHELXTL'
_computing_structure_refinement 'SHELXL-2013 (Sheldrick, 2013)'
_computing_structure_solution 'SHELXS-97 (Sheldrick 2008)'
_diffrn_ambient_temperature 213(2)
_diffrn_measured_fraction_theta_full 0.996
_diffrn_measured_fraction_theta_max 0.996
_diffrn_measurement_device_type 'Bruker APEX-II CCD'
_diffrn_measurement_method '\f and \w scans'
_diffrn_radiation_type MoK\a
_diffrn_radiation_wavelength 0.71073
_diffrn_reflns_av_R_equivalents 0.0361
_diffrn_reflns_av_unetI/netI 0.0264
_diffrn_reflns_Laue_measured_fraction_full 0.996
_diffrn_reflns_Laue_measured_fraction_max 0.996
_diffrn_reflns_limit_h_max 8
_diffrn_reflns_limit_h_min -8
_diffrn_reflns_limit_k_max 14
_diffrn_reflns_limit_k_min -14
_diffrn_reflns_limit_l_max 25
_diffrn_reflns_limit_l_min -25
_diffrn_reflns_number 33106
_diffrn_reflns_point_group_measured_fraction_full 0.996
_diffrn_reflns_point_group_measured_fraction_max 0.996
_diffrn_reflns_theta_full 25.242
_diffrn_reflns_theta_max 25.997
_diffrn_reflns_theta_min 2.309
_exptl_absorpt_coefficient_mu 0.079
_exptl_absorpt_correction_T_max 0.7456
_exptl_absorpt_correction_T_min 0.7081
_exptl_absorpt_correction_type multi-scan
_exptl_absorpt_process_details sadabs
_exptl_crystal_colour colorless
_exptl_crystal_density_diffrn 1.230
_exptl_crystal_description prismatic
_exptl_crystal_F_000 656
_exptl_crystal_size_max 0.200
_exptl_crystal_size_mid 0.160
_exptl_crystal_size_min 0.110
_refine_diff_density_max 0.176
_refine_diff_density_min -0.162
_refine_diff_density_rms 0.028
_refine_ls_extinction_coef 0.029(3)
_refine_ls_extinction_expression Fc^*^=kFc[1+0.001xFc^2^\l^3^/sin(2\q)]^-1/4^
_refine_ls_extinction_method SHELXL
_refine_ls_goodness_of_fit_ref 1.027
_refine_ls_hydrogen_treatment constr
_refine_ls_matrix_type full
_refine_ls_number_parameters 418
_refine_ls_number_reflns 6503
_refine_ls_number_restraints 0
_refine_ls_restrained_S_all 1.027
_refine_ls_R_factor_all 0.0527
_refine_ls_R_factor_gt 0.0390
_refine_ls_shift/su_max 0.001
_refine_ls_shift/su_mean 0.000
_refine_ls_structure_factor_coef Fsqd
_refine_ls_weighting_details 'w=1/[\s^2^(Fo^2^)+(0.0367P)^2^+0.3966P] where P=(Fo^2^+2Fc^2^)/3'
_refine_ls_weighting_scheme calc
_refine_ls_wR_factor_gt 0.0875
_refine_ls_wR_factor_ref 0.0967
_reflns_Friedel_coverage 0.000
_reflns_number_gt 5209
_reflns_number_total 6503
_reflns_threshold_expression 'I > 2\s(I)'
_cod_data_source_file d1sc06784b2.cif
_cod_data_source_block mo_d8v21074_0m
_cod_depositor_comments 'Adding full bibliography for 1565910--1565913.cif.'
_cod_database_code 1565913
_shelx_space_group_comment
; 
The symmetry employed for this shelxl refinement is uniquely defined 
by the following loop, which should always be used as a source of 
symmetry information in preference to the above space-group names. 
They are only intended as comments. 
;
_shelx_estimated_absorpt_t_min 0.984
_shelx_estimated_absorpt_t_max 0.991
_shelxl_version_number 2013-4

loop_
_space_group_symop_operation_xyz
'x, y, z'
'-x, -y, -z'

loop_
_atom_site_label
_atom_site_type_symbol
_atom_site_fract_x
_atom_site_fract_y
_atom_site_fract_z
_atom_site_U_iso_or_equiv
_atom_site_adp_type
_atom_site_occupancy
_atom_site_site_symmetry_order
_atom_site_calc_flag
_atom_site_refinement_flags_posn
_atom_site_refinement_flags_adp
_atom_site_refinement_flags_occupancy
_atom_site_disorder_assembly
_atom_site_disorder_group
O1 O -0.28433(13) 0.71049(8) 0.83092(5) 0.0422(2) Uani 1 1 d . . . . .
O2 O 0.21823(15) 0.70243(9) 1.00307(5) 0.0497(3) Uani 1 1 d . . . . .
N1 N 0.03592(14) 0.64556(9) 0.82813(5) 0.0306(2) Uani 1 1 d . . . . .
C1 C -0.11588(17) 0.72111(11) 0.84032(6) 0.0314(3) Uani 1 1 d . . . . .
C2 C -0.07293(17) 0.82459(11) 0.86321(6) 0.0321(3) Uani 1 1 d . . . . .
C3 C -0.1946(2) 0.92779(12) 0.83946(7) 0.0406(3) Uani 1 1 d . . . . .
H3 H -0.2912 0.9289 0.8101 0.049 Uiso 1 1 calc R U . . .
C4 C -0.1764(2) 1.02840(13) 0.85814(7) 0.0479(4) Uani 1 1 d . . . . .
H4 H -0.2576 1.0976 0.8405 0.057 Uiso 1 1 calc R U . . .
C5 C -0.0392(2) 1.02739(13) 0.90266(7) 0.0484(4) Uani 1 1 d . . . . .
H5 H -0.0256 1.0959 0.9152 0.058 Uiso 1 1 calc R U . . .
C6 C 0.0777(2) 0.92545(12) 0.92861(7) 0.0425(3) Uani 1 1 d . . . . .
H6 H 0.1681 0.9245 0.9600 0.051 Uiso 1 1 calc R U . . .
C7 C 0.06493(18) 0.82322(11) 0.90932(6) 0.0340(3) Uani 1 1 d . . . . .
C8 C 0.19164(18) 0.71594(12) 0.94472(6) 0.0357(3) Uani 1 1 d . . . . .
C9 C 0.28970(18) 0.62844(11) 0.90889(6) 0.0349(3) Uani 1 1 d . . . . .
H9 H 0.4313 0.6317 0.9097 0.042 Uiso 1 1 calc R U . . .
C10 C 0.23910(17) 0.66153(11) 0.83651(6) 0.0327(3) Uani 1 1 d . . . . .
H10A H 0.2603 0.7438 0.8163 0.039 Uiso 1 1 calc R U . . .
H10B H 0.3258 0.6129 0.8134 0.039 Uiso 1 1 calc R U . . .
C11 C 0.00078(17) 0.54655(11) 0.80565(6) 0.0320(3) Uani 1 1 d . . . . .
C12 C -0.1153(2) 0.46417(11) 0.84323(7) 0.0396(3) Uani 1 1 d . . . . .
H12 H -0.1779 0.4750 0.8825 0.047 Uiso 1 1 calc R U . . .
C13 C -0.1389(2) 0.36614(12) 0.82290(8) 0.0487(4) Uani 1 1 d . . . . .
H13 H -0.2179 0.3103 0.8484 0.058 Uiso 1 1 calc R U . . .
C14 C -0.0472(2) 0.34977(14) 0.76536(9) 0.0533(4) Uani 1 1 d . . . . .
H14 H -0.0624 0.2824 0.7519 0.064 Uiso 1 1 calc R U . . .
C15 C 0.0668(2) 0.43239(14) 0.72774(8) 0.0529(4) Uani 1 1 d . . . . .
H15 H 0.1294 0.4211 0.6885 0.063 Uiso 1 1 calc R U . . .
C16 C 0.08999(19) 0.53213(13) 0.74713(7) 0.0409(3) Uani 1 1 d . . . . .
H16 H 0.1655 0.5892 0.7208 0.049 Uiso 1 1 calc R U . . .
C17 C 0.24994(19) 0.50364(12) 0.94796(6) 0.0386(3) Uani 1 1 d . . . . .
H17A H 0.2843 0.4916 0.9939 0.046 Uiso 1 1 calc R U . . .
H17B H 0.1102 0.4981 0.9481 0.046 Uiso 1 1 calc R U . . .
C18 C 0.35749(19) 0.40462(12) 0.92234(7) 0.0395(3) Uani 1 1 d . . . . .
H18A H 0.3233 0.4150 0.8765 0.047 Uiso 1 1 calc R U . . .
H18B H 0.4977 0.4082 0.9227 0.047 Uiso 1 1 calc R U . . .
C19 C 0.3080(2) 0.28513(13) 0.96410(8) 0.0490(4) Uani 1 1 d . . . . .
H19A H 0.3411 0.2758 1.0099 0.059 Uiso 1 1 calc R U . . .
H19B H 0.1676 0.2823 0.9637 0.059 Uiso 1 1 calc R U . . .
C20 C 0.4120(3) 0.18344(14) 0.94083(10) 0.0644(5) Uani 1 1 d . . . . .
H20A H 0.3780 0.1909 0.8958 0.097 Uiso 1 1 calc R U . . .
H20B H 0.3734 0.1102 0.9694 0.097 Uiso 1 1 calc R U . . .
H20C H 0.5511 0.1840 0.9424 0.097 Uiso 1 1 calc R U . . .
O3 O 0.21668(13) 0.84515(9) 0.68109(5) 0.0470(3) Uani 1 1 d . . . . .
O4 O 0.71216(16) 1.13106(9) 0.56070(5) 0.0529(3) Uani 1 1 d . . . . .
N2 N 0.53763(14) 0.79911(9) 0.66089(5) 0.0331(2) Uani 1 1 d . . . . .
C21 C 0.38497(18) 0.86916(11) 0.67782(6) 0.0349(3) Uani 1 1 d . . . . .
C22 C 0.42585(18) 0.97804(11) 0.69577(6) 0.0349(3) Uani 1 1 d . . . . .
C23 C 0.3051(2) 1.00728(12) 0.74603(7) 0.0447(3) Uani 1 1 d . . . . .
H23 H 0.2101 0.9580 0.7668 0.054 Uiso 1 1 calc R U . . .
C24 C 0.3219(2) 1.10656(13) 0.76601(8) 0.0522(4) Uani 1 1 d . . . . .
H24 H 0.2416 1.1229 0.8010 0.063 Uiso 1 1 calc R U . . .
C25 C 0.4558(2) 1.18170(13) 0.73485(8) 0.0522(4) Uani 1 1 d . . . . .
H25 H 0.4680 1.2493 0.7485 0.063 Uiso 1 1 calc R U . . .
C26 C 0.5718(2) 1.15717(12) 0.68356(7) 0.0449(3) Uani 1 1 d . . . . .
H26 H 0.6601 1.2100 0.6614 0.054 Uiso 1 1 calc R U . . .
C27 C 0.56107(18) 1.05531(11) 0.66372(6) 0.0352(3) Uani 1 1 d . . . . .
C28 C 0.68780(19) 1.04278(12) 0.60466(6) 0.0375(3) Uani 1 1 d . . . . .
C29 C 0.78945(18) 0.92484(11) 0.60054(6) 0.0355(3) Uani 1 1 d . . . . .
H29 H 0.9304 0.9300 0.6014 0.043 Uiso 1 1 calc R U . . .
C30 C 0.73965(17) 0.82590(11) 0.66025(6) 0.0332(3) Uani 1 1 d . . . . .
H30A H 0.8279 0.7552 0.6600 0.040 Uiso 1 1 calc R U . . .
H30B H 0.7595 0.8480 0.7007 0.040 Uiso 1 1 calc R U . . .
C31 C 0.50564(18) 0.69582(11) 0.64196(6) 0.0350(3) Uani 1 1 d . . . . .
C32 C 0.3923(2) 0.70441(13) 0.58900(7) 0.0445(3) Uani 1 1 d . . . . .
H32 H 0.3269 0.7772 0.5672 0.053 Uiso 1 1 calc R U . . .
C33 C 0.3754(2) 0.60571(15) 0.56833(8) 0.0565(4) Uani 1 1 d . . . . .
H33 H 0.2976 0.6115 0.5326 0.068 Uiso 1 1 calc R U . . .
C34 C 0.4716(2) 0.49891(15) 0.59957(9) 0.0593(4) Uani 1 1 d . . . . .
H34 H 0.4617 0.4323 0.5847 0.071 Uiso 1 1 calc R U . . .
C35 C 0.5820(2) 0.49033(13) 0.65257(9) 0.0544(4) Uani 1 1 d . . . . .
H35 H 0.6473 0.4174 0.6741 0.065 Uiso 1 1 calc R U . . .
C36 C 0.5983(2) 0.58801(12) 0.67467(7) 0.0436(3) Uani 1 1 d . . . . .
H36 H 0.6717 0.5811 0.7117 0.052 Uiso 1 1 calc R U . . .
C37 C 0.7544(2) 0.90501(12) 0.53357(6) 0.0408(3) Uani 1 1 d . . . . .
H37A H 0.6154 0.9000 0.5311 0.049 Uiso 1 1 calc R U . . .
H37B H 0.7885 0.9738 0.4987 0.049 Uiso 1 1 calc R U . . .
C38 C 0.8663(2) 0.79616(13) 0.51929(7) 0.0429(3) Uani 1 1 d . . . . .
H38A H 1.0056 0.7995 0.5222 0.052 Uiso 1 1 calc R U . . .
H38B H 0.8295 0.7263 0.5528 0.052 Uiso 1 1 calc R U . . .
C39 C 0.8267(2) 0.78553(16) 0.45133(8) 0.0575(4) Uani 1 1 d . . . . .
H39A H 0.6873 0.7818 0.4488 0.069 Uiso 1 1 calc R U . . .
H39B H 0.8615 0.8562 0.4181 0.069 Uiso 1 1 calc R U . . .
C40 C 0.9370(3) 0.67908(19) 0.43495(10) 0.0803(6) Uani 1 1 d . . . . .
H40A H 0.9042 0.6766 0.3913 0.120 Uiso 1 1 calc R U . . .
H40B H 0.9024 0.6086 0.4674 0.120 Uiso 1 1 calc R U . . .
H40C H 1.0754 0.6836 0.4356 0.120 Uiso 1 1 calc R U . . .

loop_
_atom_site_aniso_label
_atom_site_aniso_U_11
_atom_site_aniso_U_22
_atom_site_aniso_U_33
_atom_site_aniso_U_23
_atom_site_aniso_U_13
_atom_site_aniso_U_12
O1 0.0293(5) 0.0455(6) 0.0532(6) -0.0149(4) -0.0055(4) -0.0031(4)
O2 0.0556(6) 0.0588(6) 0.0348(5) -0.0137(5) -0.0131(5) 0.0029(5)
N1 0.0279(5) 0.0342(6) 0.0298(5) -0.0083(4) -0.0002(4) -0.0043(4)
C1 0.0300(7) 0.0351(7) 0.0262(6) -0.0035(5) -0.0007(5) -0.0035(5)
C2 0.0307(6) 0.0355(7) 0.0284(6) -0.0068(5) 0.0022(5) -0.0031(5)
C3 0.0410(8) 0.0424(8) 0.0373(7) -0.0111(6) -0.0041(6) 0.0024(6)
C4 0.0553(9) 0.0386(8) 0.0476(8) -0.0123(6) -0.0043(7) 0.0064(7)
C5 0.0611(10) 0.0402(8) 0.0476(8) -0.0187(7) 0.0009(7) -0.0051(7)
C6 0.0472(8) 0.0465(8) 0.0368(7) -0.0149(6) -0.0021(6) -0.0072(6)
C7 0.0347(7) 0.0379(7) 0.0285(6) -0.0079(5) 0.0022(5) -0.0051(5)
C8 0.0315(7) 0.0435(7) 0.0320(7) -0.0078(6) -0.0040(5) -0.0072(6)
C9 0.0267(6) 0.0424(7) 0.0335(7) -0.0070(6) -0.0022(5) -0.0023(5)
C10 0.0274(6) 0.0370(7) 0.0325(6) -0.0077(5) 0.0028(5) -0.0052(5)
C11 0.0301(6) 0.0336(7) 0.0312(6) -0.0074(5) -0.0046(5) -0.0008(5)
C12 0.0416(7) 0.0380(7) 0.0377(7) -0.0074(6) 0.0010(6) -0.0065(6)
C13 0.0501(9) 0.0362(8) 0.0589(9) -0.0091(7) -0.0048(7) -0.0076(7)
C14 0.0522(9) 0.0428(8) 0.0723(11) -0.0282(8) -0.0120(8) 0.0013(7)
C15 0.0476(9) 0.0666(10) 0.0541(9) -0.0351(8) 0.0024(7) -0.0018(8)
C16 0.0377(7) 0.0498(8) 0.0372(7) -0.0151(6) 0.0017(6) -0.0064(6)
C17 0.0348(7) 0.0431(8) 0.0332(7) -0.0044(6) -0.0017(5) 0.0007(6)
C18 0.0329(7) 0.0432(8) 0.0388(7) -0.0066(6) -0.0017(6) 0.0005(6)
C19 0.0433(8) 0.0458(8) 0.0534(9) -0.0063(7) 0.0013(7) -0.0052(7)
C20 0.0687(11) 0.0464(9) 0.0805(12) -0.0197(9) -0.0066(9) -0.0075(8)
O3 0.0316(5) 0.0530(6) 0.0555(6) -0.0118(5) 0.0015(4) -0.0089(4)
O4 0.0630(7) 0.0413(6) 0.0454(6) 0.0017(5) 0.0118(5) -0.0097(5)
N2 0.0297(5) 0.0339(6) 0.0335(6) -0.0044(4) -0.0041(4) -0.0043(4)
C21 0.0317(7) 0.0380(7) 0.0297(6) 0.0002(5) -0.0020(5) -0.0043(5)
C22 0.0335(7) 0.0346(7) 0.0313(7) -0.0011(5) -0.0027(5) 0.0000(5)
C23 0.0428(8) 0.0405(8) 0.0438(8) -0.0031(6) 0.0075(6) -0.0010(6)
C24 0.0593(10) 0.0455(9) 0.0472(9) -0.0118(7) 0.0099(7) 0.0044(7)
C25 0.0656(10) 0.0386(8) 0.0519(9) -0.0145(7) 0.0014(8) -0.0003(7)
C26 0.0494(8) 0.0366(7) 0.0458(8) -0.0059(6) 0.0006(7) -0.0063(6)
C27 0.0345(7) 0.0329(7) 0.0335(7) -0.0016(5) -0.0030(5) -0.0011(5)
C28 0.0358(7) 0.0387(7) 0.0356(7) -0.0036(6) -0.0020(5) -0.0087(6)
C29 0.0293(6) 0.0410(7) 0.0342(7) -0.0062(6) 0.0002(5) -0.0053(5)
C30 0.0287(6) 0.0359(7) 0.0335(7) -0.0061(5) -0.0065(5) -0.0021(5)
C31 0.0326(7) 0.0370(7) 0.0337(7) -0.0053(5) -0.0013(5) -0.0070(5)
C32 0.0440(8) 0.0464(8) 0.0421(8) -0.0072(6) -0.0101(6) -0.0066(6)
C33 0.0562(10) 0.0659(11) 0.0535(9) -0.0208(8) -0.0153(8) -0.0118(8)
C34 0.0588(10) 0.0531(10) 0.0762(12) -0.0299(9) -0.0077(9) -0.0131(8)
C35 0.0534(9) 0.0367(8) 0.0731(11) -0.0115(7) -0.0138(8) -0.0051(7)
C36 0.0433(8) 0.0393(8) 0.0462(8) -0.0043(6) -0.0106(6) -0.0073(6)
C37 0.0370(7) 0.0487(8) 0.0335(7) -0.0060(6) -0.0004(6) -0.0040(6)
C38 0.0361(7) 0.0542(9) 0.0392(7) -0.0142(6) 0.0001(6) -0.0043(6)
C39 0.0509(9) 0.0780(12) 0.0499(9) -0.0271(8) -0.0066(7) -0.0054(8)
C40 0.0797(13) 0.1031(16) 0.0795(13) -0.0607(12) -0.0068(11) -0.0074(12)

loop_
_atom_type_symbol
_atom_type_description
_atom_type_scat_dispersion_real
_atom_type_scat_dispersion_imag
_atom_type_scat_source
C C 0.0033 0.0016 'International Tables Vol C Tables 4.2.6.8 and 6.1.1.4'
H H 0.0000 0.0000 'International Tables Vol C Tables 4.2.6.8 and 6.1.1.4'
N N 0.0061 0.0033 'International Tables Vol C Tables 4.2.6.8 and 6.1.1.4'
O O 0.0106 0.0060 'International Tables Vol C Tables 4.2.6.8 and 6.1.1.4'

loop_
_geom_angle_atom_site_label_1
_geom_angle_atom_site_label_2
_geom_angle_atom_site_label_3
_geom_angle
_geom_angle_site_symmetry_1
_geom_angle_site_symmetry_3
_geom_angle_publ_flag
C1 N1 C11 119.76(10) . . ?
C1 N1 C10 122.36(10) . . ?
C11 N1 C10 117.88(10) . . ?
O1 C1 N1 122.42(11) . . ?
O1 C1 C2 119.35(11) . . ?
N1 C1 C2 118.17(10) . . ?
C3 C2 C7 118.42(12) . . ?
C3 C2 C1 115.14(11) . . ?
C7 C2 C1 126.23(11) . . ?
C4 C3 C2 121.45(13) . . ?
C4 C3 H3 119.3 . . ?
C2 C3 H3 119.3 . . ?
C5 C4 C3 120.02(13) . . ?
C5 C4 H4 120.0 . . ?
C3 C4 H4 120.0 . . ?
C6 C5 C4 119.56(13) . . ?
C6 C5 H5 120.2 . . ?
C4 C5 H5 120.2 . . ?
C5 C6 C7 121.46(13) . . ?
C5 C6 H6 119.3 . . ?
C7 C6 H6 119.3 . . ?
C6 C7 C2 119.04(12) . . ?
C6 C7 C8 116.02(11) . . ?
C2 C7 C8 124.73(11) . . ?
O2 C8 C7 118.06(12) . . ?
O2 C8 C9 120.43(12) . . ?
C7 C8 C9 121.48(11) . . ?
C8 C9 C10 112.25(10) . . ?
C8 C9 C17 109.49(10) . . ?
C10 C9 C17 114.66(11) . . ?
C8 C9 H9 106.6 . . ?
C10 C9 H9 106.6 . . ?
C17 C9 H9 106.6 . . ?
N1 C10 C9 112.14(10) . . ?
N1 C10 H10A 109.2 . . ?
C9 C10 H10A 109.2 . . ?
N1 C10 H10B 109.2 . . ?
C9 C10 H10B 109.2 . . ?
H10A C10 H10B 107.9 . . ?
C16 C11 C12 120.28(12) . . ?
C16 C11 N1 119.20(11) . . ?
C12 C11 N1 120.48(11) . . ?
C13 C12 C11 119.85(13) . . ?
C13 C12 H12 120.1 . . ?
C11 C12 H12 120.1 . . ?
C14 C13 C12 120.26(14) . . ?
C14 C13 H13 119.9 . . ?
C12 C13 H13 119.9 . . ?
C15 C14 C13 119.78(14) . . ?
C15 C14 H14 120.1 . . ?
C13 C14 H14 120.1 . . ?
C14 C15 C16 120.62(14) . . ?
C14 C15 H15 119.7 . . ?
C16 C15 H15 119.7 . . ?
C11 C16 C15 119.18(13) . . ?
C11 C16 H16 120.4 . . ?
C15 C16 H16 120.4 . . ?
C18 C17 C9 115.73(11) . . ?
C18 C17 H17A 108.3 . . ?
C9 C17 H17A 108.3 . . ?
C18 C17 H17B 108.3 . . ?
C9 C17 H17B 108.3 . . ?
H17A C17 H17B 107.4 . . ?
C19 C18 C17 111.65(11) . . ?
C19 C18 H18A 109.3 . . ?
C17 C18 H18A 109.3 . . ?
C19 C18 H18B 109.3 . . ?
C17 C18 H18B 109.3 . . ?
H18A C18 H18B 108.0 . . ?
C20 C19 C18 113.75(13) . . ?
C20 C19 H19A 108.8 . . ?
C18 C19 H19A 108.8 . . ?
C20 C19 H19B 108.8 . . ?
C18 C19 H19B 108.8 . . ?
H19A C19 H19B 107.7 . . ?
C19 C20 H20A 109.5 . . ?
C19 C20 H20B 109.5 . . ?
H20A C20 H20B 109.5 . . ?
C19 C20 H20C 109.5 . . ?
H20A C20 H20C 109.5 . . ?
H20B C20 H20C 109.5 . . ?
C21 N2 C31 120.24(10) . . ?
C21 N2 C30 122.03(11) . . ?
C31 N2 C30 117.72(10) . . ?
O3 C21 N2 122.52(12) . . ?
O3 C21 C22 119.22(12) . . ?
N2 C21 C22 118.22(11) . . ?
C23 C22 C27 118.17(12) . . ?
C23 C22 C21 115.35(12) . . ?
C27 C22 C21 126.29(12) . . ?
C24 C23 C22 121.61(14) . . ?
C24 C23 H23 119.2 . . ?
C22 C23 H23 119.2 . . ?
C25 C24 C23 120.06(14) . . ?
C25 C24 H24 120.0 . . ?
C23 C24 H24 120.0 . . ?
C26 C25 C24 119.49(14) . . ?
C26 C25 H25 120.3 . . ?
C24 C25 H25 120.3 . . ?
C25 C26 C27 121.39(14) . . ?
C25 C26 H26 119.3 . . ?
C27 C26 H26 119.3 . . ?
C26 C27 C22 119.21(12) . . ?
C26 C27 C28 115.83(12) . . ?
C22 C27 C28 124.76(12) . . ?
O4 C28 C27 118.09(12) . . ?
O4 C28 C29 120.39(12) . . ?
C27 C28 C29 121.48(11) . . ?
C28 C29 C30 112.17(11) . . ?
C28 C29 C37 109.66(11) . . ?
C30 C29 C37 114.84(11) . . ?
C28 C29 H29 106.5 . . ?
C30 C29 H29 106.5 . . ?
C37 C29 H29 106.5 . . ?
N2 C30 C29 112.38(10) . . ?
N2 C30 H30A 109.1 . . ?
C29 C30 H30A 109.1 . . ?
N2 C30 H30B 109.1 . . ?
C29 C30 H30B 109.1 . . ?
H30A C30 H30B 107.9 . . ?
C32 C31 C36 119.85(13) . . ?
C32 C31 N2 120.53(12) . . ?
C36 C31 N2 119.51(11) . . ?
C33 C32 C31 119.71(14) . . ?
C33 C32 H32 120.1 . . ?
C31 C32 H32 120.1 . . ?
C34 C33 C32 120.63(14) . . ?
C34 C33 H33 119.7 . . ?
C32 C33 H33 119.7 . . ?
C35 C34 C33 119.54(15) . . ?
C35 C34 H34 120.2 . . ?
C33 C34 H34 120.2 . . ?
C34 C35 C36 120.67(14) . . ?
C34 C35 H35 119.7 . . ?
C36 C35 H35 119.7 . . ?
C31 C36 C35 119.56(13) . . ?
C31 C36 H36 120.2 . . ?
C35 C36 H36 120.2 . . ?
C38 C37 C29 115.52(11) . . ?
C38 C37 H37A 108.4 . . ?
C29 C37 H37A 108.4 . . ?
C38 C37 H37B 108.4 . . ?
C29 C37 H37B 108.4 . . ?
H37A C37 H37B 107.5 . . ?
C39 C38 C37 111.79(12) . . ?
C39 C38 H38A 109.3 . . ?
C37 C38 H38A 109.3 . . ?
C39 C38 H38B 109.3 . . ?
C37 C38 H38B 109.3 . . ?
H38A C38 H38B 107.9 . . ?
C40 C39 C38 113.41(14) . . ?
C40 C39 H39A 108.9 . . ?
C38 C39 H39A 108.9 . . ?
C40 C39 H39B 108.9 . . ?
C38 C39 H39B 108.9 . . ?
H39A C39 H39B 107.7 . . ?
C39 C40 H40A 109.5 . . ?
C39 C40 H40B 109.5 . . ?
H40A C40 H40B 109.5 . . ?
C39 C40 H40C 109.5 . . ?
H40A C40 H40C 109.5 . . ?
H40B C40 H40C 109.5 . . ?

loop_
_geom_bond_atom_site_label_1
_geom_bond_atom_site_label_2
_geom_bond_distance
_geom_bond_site_symmetry_2
_geom_bond_publ_flag
O1 C1 1.2269(14) . ?
O2 C8 1.2182(15) . ?
N1 C1 1.3576(16) . ?
N1 C11 1.4363(15) . ?
N1 C10 1.4751(15) . ?
C1 C2 1.5073(17) . ?
C2 C3 1.3947(18) . ?
C2 C7 1.4057(17) . ?
C3 C4 1.3805(19) . ?
C3 H3 0.9400 . ?
C4 C5 1.379(2) . ?
C4 H4 0.9400 . ?
C5 C6 1.375(2) . ?
C5 H5 0.9400 . ?
C6 C7 1.3980(18) . ?
C6 H6 0.9400 . ?
C7 C8 1.5032(18) . ?
C8 C9 1.5169(18) . ?
C9 C10 1.5207(17) . ?
C9 C17 1.5364(18) . ?
C9 H9 0.9900 . ?
C10 H10A 0.9800 . ?
C10 H10B 0.9800 . ?
C11 C16 1.3825(18) . ?
C11 C12 1.3844(18) . ?
C12 C13 1.3786(19) . ?
C12 H12 0.9400 . ?
C13 C14 1.378(2) . ?
C13 H13 0.9400 . ?
C14 C15 1.377(2) . ?
C14 H14 0.9400 . ?
C15 C16 1.387(2) . ?
C15 H15 0.9400 . ?
C16 H16 0.9400 . ?
C17 C18 1.5211(18) . ?
C17 H17A 0.9800 . ?
C17 H17B 0.9800 . ?
C18 C19 1.5192(19) . ?
C18 H18A 0.9800 . ?
C18 H18B 0.9800 . ?
C19 C20 1.512(2) . ?
C19 H19A 0.9800 . ?
C19 H19B 0.9800 . ?
C20 H20A 0.9700 . ?
C20 H20B 0.9700 . ?
C20 H20C 0.9700 . ?
O3 C21 1.2293(15) . ?
O4 C28 1.2163(15) . ?
N2 C21 1.3565(16) . ?
N2 C31 1.4374(16) . ?
N2 C30 1.4742(15) . ?
C21 C22 1.5083(18) . ?
C22 C23 1.3956(19) . ?
C22 C27 1.4017(18) . ?
C23 C24 1.378(2) . ?
C23 H23 0.9400 . ?
C24 C25 1.375(2) . ?
C24 H24 0.9400 . ?
C25 C26 1.375(2) . ?
C25 H25 0.9400 . ?
C26 C27 1.3976(19) . ?
C26 H26 0.9400 . ?
C27 C28 1.5020(18) . ?
C28 C29 1.5145(18) . ?
C29 C30 1.5218(17) . ?
C29 C37 1.5310(18) . ?
C29 H29 0.9900 . ?
C30 H30A 0.9800 . ?
C30 H30B 0.9800 . ?
C31 C32 1.3833(18) . ?
C31 C36 1.3834(18) . ?
C32 C33 1.379(2) . ?
C32 H32 0.9400 . ?
C33 C34 1.376(2) . ?
C33 H33 0.9400 . ?
C34 C35 1.371(2) . ?
C34 H34 0.9400 . ?
C35 C36 1.384(2) . ?
C35 H35 0.9400 . ?
C36 H36 0.9400 . ?
C37 C38 1.5191(19) . ?
C37 H37A 0.9800 . ?
C37 H37B 0.9800 . ?
C38 C39 1.516(2) . ?
C38 H38A 0.9800 . ?
C38 H38B 0.9800 . ?
C39 C40 1.509(2) . ?
C39 H39A 0.9800 . ?
C39 H39B 0.9800 . ?
C40 H40A 0.9700 . ?
C40 H40B 0.9700 . ?
C40 H40C 0.9700 . ?

loop_
_geom_hbond_atom_site_label_D
_geom_hbond_atom_site_label_H
_geom_hbond_atom_site_label_A
_geom_hbond_distance_DH
_geom_hbond_distance_HA
_geom_hbond_distance_DA
_geom_hbond_angle_DHA
_geom_hbond_site_symmetry_A
C32 H32 O4 0.94 2.63 3.3005(17) 128.4 2_676
C29 H29 O3 0.99 2.61 3.4232(16) 138.9 1_655
C9 H9 O1 0.99 2.58 3.3969(16) 139.5 1_655

loop_
_geom_torsion_atom_site_label_1
_geom_torsion_atom_site_label_2
_geom_torsion_atom_site_label_3
_geom_torsion_atom_site_label_4
_geom_torsion
_geom_torsion_site_symmetry_1
_geom_torsion_site_symmetry_2
_geom_torsion_site_symmetry_3
_geom_torsion_site_symmetry_4
_geom_torsion_publ_flag
C11 N1 C1 O1 -2.32(18) . . . . ?
C10 N1 C1 O1 177.10(11) . . . . ?
C11 N1 C1 C2 -179.42(10) . . . . ?
C10 N1 C1 C2 0.01(16) . . . . ?
O1 C1 C2 C3 -33.15(17) . . . . ?
N1 C1 C2 C3 144.03(12) . . . . ?
O1 C1 C2 C7 141.42(13) . . . . ?
N1 C1 C2 C7 -41.40(17) . . . . ?
C7 C2 C3 C4 2.7(2) . . . . ?
C1 C2 C3 C4 177.76(12) . . . . ?
C2 C3 C4 C5 -1.8(2) . . . . ?
C3 C4 C5 C6 -0.6(2) . . . . ?
C4 C5 C6 C7 2.1(2) . . . . ?
C5 C6 C7 C2 -1.1(2) . . . . ?
C5 C6 C7 C8 -176.14(13) . . . . ?
C3 C2 C7 C6 -1.27(18) . . . . ?
C1 C2 C7 C6 -175.67(12) . . . . ?
C3 C2 C7 C8 173.30(12) . . . . ?
C1 C2 C7 C8 -1.1(2) . . . . ?
C6 C7 C8 O2 35.55(18) . . . . ?
C2 C7 C8 O2 -139.17(13) . . . . ?
C6 C7 C8 C9 -142.48(12) . . . . ?
C2 C7 C8 C9 42.81(18) . . . . ?
O2 C8 C9 C10 -179.55(12) . . . . ?
C7 C8 C9 C10 -1.57(16) . . . . ?
O2 C8 C9 C17 51.91(16) . . . . ?
C7 C8 C9 C17 -130.11(12) . . . . ?
C1 N1 C10 C9 75.24(14) . . . . ?
C11 N1 C10 C9 -105.32(12) . . . . ?
C8 C9 C10 N1 -70.81(13) . . . . ?
C17 C9 C10 N1 54.97(14) . . . . ?
C1 N1 C11 C16 123.79(13) . . . . ?
C10 N1 C11 C16 -55.66(15) . . . . ?
C1 N1 C11 C12 -58.55(16) . . . . ?
C10 N1 C11 C12 122.00(12) . . . . ?
C16 C11 C12 C13 1.3(2) . . . . ?
N1 C11 C12 C13 -176.34(12) . . . . ?
C11 C12 C13 C14 0.1(2) . . . . ?
C12 C13 C14 C15 -0.7(2) . . . . ?
C13 C14 C15 C16 -0.1(2) . . . . ?
C12 C11 C16 C15 -2.1(2) . . . . ?
N1 C11 C16 C15 175.61(12) . . . . ?
C14 C15 C16 C11 1.5(2) . . . . ?
C8 C9 C17 C18 -173.42(11) . . . . ?
C10 C9 C17 C18 59.38(15) . . . . ?
C9 C17 C18 C19 -179.83(11) . . . . ?
C17 C18 C19 C20 -179.77(13) . . . . ?
C31 N2 C21 O3 3.82(18) . . . . ?
C30 N2 C21 O3 -176.99(11) . . . . ?
C31 N2 C21 C22 -178.60(10) . . . . ?
C30 N2 C21 C22 0.59(16) . . . . ?
O3 C21 C22 C23 33.82(17) . . . . ?
N2 C21 C22 C23 -143.85(12) . . . . ?
O3 C21 C22 C27 -141.01(13) . . . . ?
N2 C21 C22 C27 41.32(17) . . . . ?
C27 C22 C23 C24 -2.6(2) . . . . ?
C21 C22 C23 C24 -177.88(13) . . . . ?
C22 C23 C24 C25 2.1(2) . . . . ?
C23 C24 C25 C26 0.3(2) . . . . ?
C24 C25 C26 C27 -2.1(2) . . . . ?
C25 C26 C27 C22 1.6(2) . . . . ?
C25 C26 C27 C28 176.69(13) . . . . ?
C23 C22 C27 C26 0.77(18) . . . . ?
C21 C22 C27 C26 175.47(12) . . . . ?
C23 C22 C27 C28 -173.88(12) . . . . ?
C21 C22 C27 C28 0.8(2) . . . . ?
C26 C27 C28 O4 -35.58(18) . . . . ?
C22 C27 C28 O4 139.23(13) . . . . ?
C26 C27 C28 C29 142.08(12) . . . . ?
C22 C27 C28 C29 -43.10(18) . . . . ?
O4 C28 C29 C30 -179.95(12) . . . . ?
C27 C28 C29 C30 2.44(16) . . . . ?
O4 C28 C29 C37 -51.10(17) . . . . ?
C27 C28 C29 C37 131.28(12) . . . . ?
C21 N2 C30 C29 -75.73(14) . . . . ?
C31 N2 C30 C29 103.48(12) . . . . ?
C28 C29 C30 N2 70.43(14) . . . . ?
C37 C29 C30 N2 -55.65(15) . . . . ?
C21 N2 C31 C32 58.50(17) . . . . ?
C30 N2 C31 C32 -120.72(13) . . . . ?
C21 N2 C31 C36 -125.23(13) . . . . ?
C30 N2 C31 C36 55.55(16) . . . . ?
C36 C31 C32 C33 -1.3(2) . . . . ?
N2 C31 C32 C33 174.97(13) . . . . ?
C31 C32 C33 C34 -0.5(2) . . . . ?
C32 C33 C34 C35 1.3(3) . . . . ?
C33 C34 C35 C36 -0.3(3) . . . . ?
C32 C31 C36 C35 2.3(2) . . . . ?
N2 C31 C36 C35 -174.02(13) . . . . ?
C34 C35 C36 C31 -1.5(2) . . . . ?
C28 C29 C37 C38 173.46(11) . . . . ?
C30 C29 C37 C38 -59.18(15) . . . . ?
C29 C37 C38 C39 -178.48(12) . . . . ?
C37 C38 C39 C40 179.36(15) . . . . ?
